data_7207033
loop_
_publ_author_name
'Zhou, Guangpeng'
'Yang, Yulin'
'Fan, Ruiqing'
'Cao, Wenwu'
'Yang, Bin'

_publ_section_title
;
 From two-dimensional trapezoid-like layer to three-dimensional porous
 indium-4,4&#x2032;-biphenyldicarboxylate MOFs
;
_journal_issue 1
_journal_name_full CrystEngComm
_journal_page_first 193
_journal_paper_doi 10.1039/c1ce05841j
_journal_volume 14
_journal_year 2012
_chemical_formula_moiety 'C14 H11 In O6'
_chemical_formula_sum 'C14 H11 In O6'
_chemical_formula_weight 390.05
_chemical_name_systematic
;
?
;
_space_group_IT_number 62
_symmetry_cell_setting orthorhombic
_symmetry_space_group_name_Hall '-P 2ac 2n'
_symmetry_space_group_name_H-M 'P n m a'
_atom_sites_solution_hydrogens geom
_atom_sites_solution_primary direct
_atom_sites_solution_secondary difmap
_audit_creation_method SHELXL-97
_cell_angle_alpha 90.00
_cell_angle_beta 90.00
_cell_angle_gamma 90.00
_cell_formula_units_Z 4
_cell_length_a 5.9716(12)
_cell_length_b 28.516(6)
_cell_length_c 7.5076(15)
_cell_measurement_reflns_used 10580
_cell_measurement_temperature 294(2)
_cell_measurement_theta_max 27.48
_cell_measurement_theta_min 3.46
_cell_volume 1278.4(5)
_computing_structure_refinement 'SHELXL-97 (Sheldrick, 1997)'
_computing_structure_solution 'SHELXS-97 (Sheldrick, 1990)'
_diffrn_ambient_temperature 294(2)
_diffrn_measured_fraction_theta_full 0.996
_diffrn_measured_fraction_theta_max 0.996
_diffrn_measurement_device_type 'Bruker Apex II CCD'
_diffrn_measurement_method '\w scans'
_diffrn_radiation_monochromator graphite
_diffrn_radiation_source 'fine-focus sealed tube'
_diffrn_radiation_type MoK\a
_diffrn_radiation_wavelength 0.71073
_diffrn_reflns_av_R_equivalents 0.0478
_diffrn_reflns_av_sigmaI/netI 0.0295
_diffrn_reflns_limit_h_max 7
_diffrn_reflns_limit_h_min -6
_diffrn_reflns_limit_k_max 35
_diffrn_reflns_limit_k_min -37
_diffrn_reflns_limit_l_max 9
_diffrn_reflns_limit_l_min -9
_diffrn_reflns_number 10580
_diffrn_reflns_theta_full 27.48
_diffrn_reflns_theta_max 27.48
_diffrn_reflns_theta_min 3.46
_exptl_absorpt_coefficient_mu 1.875
_exptl_absorpt_correction_T_max 0.8645
_exptl_absorpt_correction_T_min 0.7662
_exptl_absorpt_correction_type multi-scan
_exptl_absorpt_process_details 'SADABS, Sheldrick, 1996'
_exptl_crystal_colour Colorless
_exptl_crystal_density_diffrn 2.027
_exptl_crystal_density_method 'not measured'
_exptl_crystal_description 'Hexagonal block'
_exptl_crystal_F_000 768
_exptl_crystal_size_max 0.15
_exptl_crystal_size_mid 0.15
_exptl_crystal_size_min 0.08
_refine_diff_density_max 2.150
_refine_diff_density_min -1.617
_refine_diff_density_rms 0.147
_refine_ls_extinction_method none
_refine_ls_goodness_of_fit_ref 1.019
_refine_ls_hydrogen_treatment mixed
_refine_ls_matrix_type full
_refine_ls_number_parameters 107
_refine_ls_number_reflns 1485
_refine_ls_number_restraints 2
_refine_ls_restrained_S_all 1.018
_refine_ls_R_factor_all 0.0394
_refine_ls_R_factor_gt 0.0366
_refine_ls_shift/su_max 0.000
_refine_ls_shift/su_mean 0.000
_refine_ls_structure_factor_coef Fsqd
_refine_ls_weighting_details 'calc w=1/[\s^2^(Fo^2^)+(0.0855P)^2^+4.7326P] where P=(Fo^2^+2Fc^2^)/3'
_refine_ls_weighting_scheme calc
_refine_ls_wR_factor_gt 0.1212
_refine_ls_wR_factor_ref 0.1228
_reflns_number_gt 1336
_reflns_number_total 1485
_reflns_threshold_expression >2sigma(I)
_cod_data_source_file c1ce05841j.txt
_cod_data_source_block 2
_cod_depositor_comments
;
The following automatic conversions were performed:

'_symmetry_cell_setting' value 'Orthorhombic' changed to
'orthorhombic' according to
/home/saulius/struct/CIF-dictionaries/cif_core.dic dictionary named
'cif_core.dic' version 2.4.1 from 2010-06-29.

Automatic conversion script
Id: cif_fix_values 1715 2011-07-08 13:25:40Z adriana 
;
_cod_original_cell_volume 1278.4(4)
_cod_original_sg_symbol_H-M Pnma
_cod_database_code 7207033

loop_
_symmetry_equiv_pos_as_xyz
'x, y, z'
'-x+1/2, -y, z+1/2'
'-x, y+1/2, -z'
'x+1/2, -y+1/2, -z+1/2'
'-x, -y, -z'
'x-1/2, y, -z-1/2'
'x, -y-1/2, z'
'-x-1/2, y-1/2, z-1/2'

loop_
_atom_site_label
_atom_site_type_symbol
_atom_site_fract_x
_atom_site_fract_y
_atom_site_fract_z
_atom_site_U_iso_or_equiv
_atom_site_adp_type
_atom_site_occupancy
_atom_site_symmetry_multiplicity
_atom_site_calc_flag
_atom_site_refinement_flags
In1 In 0.02292(7) 0.7500 0.08696(5) 0.0148(2) Uani 1 2 d S
O1 O -0.0065(6) 0.67099(17) 0.0904(6) 0.0380(12) Uani 1 1 d .
O2 O 0.3011(7) 0.69899(11) -0.0245(5) 0.0337(9) Uani 1 1 d .
O3 O 0.1864(7) 0.7500 0.3300(6) 0.0197(9) Uani 1 2 d SD
H3A H 0.082(18) 0.7500 0.408(15) 0.13(7) Uiso 1 2 d SD
O4 O -0.0994(11) 0.7500 -0.1870(7) 0.0334(12) Uani 1 2 d SD
H4A H -0.085(14) 0.7265(17) -0.255(8) 0.06(2) Uiso 1 1 d D
C1 C 0.1852(9) 0.66435(15) 0.0281(7) 0.0258(10) Uani 1 1 d .
C2 C 0.2782(8) 0.61573(14) 0.0146(6) 0.0228(10) Uani 1 1 d .
C3 C 0.4849(9) 0.6075(2) -0.0620(8) 0.0318(13) Uani 1 1 d .
H3B H 0.5673 0.6324 -0.1080 0.038 Uiso 1 1 calc R
C4 C 0.5703(10) 0.56220(18) -0.0706(7) 0.0320(12) Uani 1 1 d .
H4B H 0.7080 0.5570 -0.1251 0.038 Uiso 1 1 calc R
C5 C 0.4527(8) 0.52428(15) 0.0014(6) 0.0208(9) Uani 1 1 d .
C6 C 0.2452(9) 0.53351(17) 0.0792(6) 0.0263(11) Uani 1 1 d .
H6A H 0.1635 0.5089 0.1284 0.032 Uiso 1 1 calc R
C7 C 0.1583(9) 0.57866(17) 0.0848(6) 0.0271(11) Uani 1 1 d .
H7A H 0.0188 0.5840 0.1360 0.033 Uiso 1 1 calc R

loop_
_atom_site_aniso_label
_atom_site_aniso_U_11
_atom_site_aniso_U_22
_atom_site_aniso_U_33
_atom_site_aniso_U_23
_atom_site_aniso_U_13
_atom_site_aniso_U_12
In1 0.0140(3) 0.0139(3) 0.0167(3) 0.000 -0.00023(14) 0.000
O1 0.031(2) 0.021(2) 0.061(3) -0.0080(16) -0.0015(17) 0.0083(14)
O2 0.054(2) 0.0155(15) 0.031(2) 0.0049(14) 0.0053(18) 0.0052(15)
O3 0.0090(19) 0.035(2) 0.015(2) 0.000 -0.0007(16) 0.000
O4 0.051(3) 0.028(3) 0.021(3) 0.000 -0.011(2) 0.000
C1 0.038(3) 0.018(2) 0.021(2) -0.0022(18) -0.009(2) 0.0076(19)
C2 0.031(2) 0.0144(19) 0.023(2) -0.0006(17) -0.0034(19) 0.0054(17)
C3 0.036(3) 0.017(3) 0.042(3) 0.004(2) 0.011(2) 0.0011(18)
C4 0.030(3) 0.019(2) 0.047(3) 0.003(2) 0.012(2) 0.004(2)
C5 0.024(2) 0.015(2) 0.023(2) -0.0027(17) -0.0010(17) 0.0025(17)
C6 0.029(3) 0.016(2) 0.034(3) 0.0019(17) 0.0053(19) 0.0006(18)
C7 0.026(3) 0.021(2) 0.034(3) -0.0037(18) 0.0026(19) 0.0055(19)

loop_
_atom_type_symbol
_atom_type_description
_atom_type_scat_dispersion_real
_atom_type_scat_dispersion_imag
_atom_type_scat_source
C C 0.0033 0.0016 'International Tables Vol C Tables 4.2.6.8 and 6.1.1.4'
H H 0.0000 0.0000 'International Tables Vol C Tables 4.2.6.8 and 6.1.1.4'
O O 0.0106 0.0060 'International Tables Vol C Tables 4.2.6.8 and 6.1.1.4'
In In -0.7276 1.3100 'International Tables Vol C Tables 4.2.6.8 and 6.1.1.4'

loop_
_geom_angle_atom_site_label_1
_geom_angle_atom_site_label_2
_geom_angle_atom_site_label_3
_geom_angle
_geom_angle_site_symmetry_1
_geom_angle_site_symmetry_3
O3 In1 O3 100.91(9) . 6_556
O3 In1 O4 171.4(2) . .
O3 In1 O4 87.7(2) 6_556 .
O3 In1 O1 91.52(10) . 7_575
O3 In1 O1 85.54(10) 6_556 7_575
O4 In1 O1 89.13(11) . 7_575
O3 In1 O1 91.52(10) . .
O3 In1 O1 85.54(10) 6_556 .
O4 In1 O1 89.13(11) . .
O1 In1 O1 170.98(19) 7_575 .
O3 In1 O2 88.90(14) . .
O3 In1 O2 140.98(9) 6_556 .
O4 In1 O2 84.34(17) . .
O1 In1 O2 132.29(13) 7_575 .
O1 In1 O2 56.27(13) . .
O3 In1 O2 88.90(14) . 7_575
O3 In1 O2 140.98(9) 6_556 7_575
O4 In1 O2 84.34(17) . 7_575
O1 In1 O2 56.27(13) 7_575 7_575
O1 In1 O2 132.29(13) . 7_575
O2 In1 O2 76.05(17) . 7_575
O3 In1 C1 88.54(12) . .
O3 In1 C1 113.36(12) 6_556 .
O4 In1 C1 88.02(13) . .
O1 In1 C1 160.74(16) 7_575 .
O1 In1 C1 27.92(15) . .
O2 In1 C1 28.44(15) . .
O2 In1 C1 104.48(15) 7_575 .
O3 In1 C1 88.54(12) . 7_575
O3 In1 C1 113.36(12) 6_556 7_575
O4 In1 C1 88.02(13) . 7_575
O1 In1 C1 27.92(15) 7_575 7_575
O1 In1 C1 160.74(16) . 7_575
O2 In1 C1 104.48(15) . 7_575
O2 In1 C1 28.44(15) 7_575 7_575
C1 In1 C1 132.9(2) . 7_575
C1 O1 In1 94.3(3) . .
C1 O2 In1 89.2(3) . .
In1 O3 In1 135.4(2) . 6_656
In1 O3 H3A 105(10) . .
In1 O3 H3A 120(10) 6_656 .
In1 O4 H4A 122(5) . .
O1 C1 O2 119.8(5) . .
O1 C1 C2 120.3(5) . .
O2 C1 C2 119.8(5) . .
O1 C1 In1 57.8(3) . .
O2 C1 In1 62.4(2) . .
C2 C1 In1 174.4(4) . .
C3 C2 C7 119.5(4) . .
C3 C2 C1 121.1(5) . .
C7 C2 C1 119.4(4) . .
C2 C3 C4 120.2(5) . .
C2 C3 H3B 119.9 . .
C4 C3 H3B 119.9 . .
C3 C4 C5 121.1(5) . .
C3 C4 H4B 119.4 . .
C5 C4 H4B 119.4 . .
C6 C5 C4 117.5(4) . .
C6 C5 C5 121.1(5) . 5_665
C4 C5 C5 121.4(5) . 5_665
C7 C6 C5 121.3(5) . .
C7 C6 H6A 119.4 . .
C5 C6 H6A 119.4 . .
C2 C7 C6 120.3(5) . .
C2 C7 H7A 119.9 . .
C6 C7 H7A 119.9 . .

loop_
_geom_bond_atom_site_label_1
_geom_bond_atom_site_label_2
_geom_bond_distance
_geom_bond_site_symmetry_2
In1 O3 2.069(4) .
In1 O3 2.104(4) 6_556
In1 O4 2.183(5) .
In1 O1 2.260(5) 7_575
In1 O1 2.260(5) .
In1 O2 2.361(4) .
In1 O2 2.361(4) 7_575
O1 C1 1.251(6) .
O2 C1 1.269(6) .
O3 In1 2.104(4) 6_656
O3 H3A 0.86(2) .
O4 H4A 0.84(2) .
C1 C2 1.497(6) .
C2 C3 1.382(7) .
C2 C7 1.381(7) .
C3 C4 1.391(7) .
C3 H3B 0.9300 .
C4 C5 1.398(7) .
C4 H4B 0.9300 .
C5 C6 1.395(7) .
C5 C5 1.496(8) 5_665
C6 C7 1.389(7) .
C6 H6A 0.9300 .
C7 H7A 0.9300 .
